data_7154086
loop_
_publ_author_name
'Aillard, Boris'
'Robertson, Naomi S.'
'Baldwin, Adam R.'
'Robins, Siobhan'
'Jamieson, Andrew G.'

_publ_section_title
;
 Robust asymmetric synthesis of unnatural alkenyl amino acids for
 conformationally constrained \a-helix peptides.
;
_journal_issue 43
_journal_name_full 'Organic &amp; biomolecular chemistry'
_journal_page_first 8775
_journal_page_last 8782
_journal_paper_doi 10.1039/c4ob01832j
_journal_volume 12
_journal_year 2014
_chemical_absolute_configuration ,syn
_chemical_formula_moiety 'C25 H23 F N2 O2'
_chemical_formula_sum 'C25 H23 F N2 O2'
_chemical_formula_weight 402.45
_chemical_name_systematic
; 
 ? 
;
_space_group_IT_number 19
_symmetry_cell_setting orthorhombic
_symmetry_space_group_name_Hall 'P 2ac 2ab'
_symmetry_space_group_name_H-M 'P 21 21 21'
_atom_sites_solution_hydrogens geom
_atom_sites_solution_primary direct
_atom_sites_solution_secondary difmap
_audit_creation_method SHELXL-97
_cell_angle_alpha 90.00
_cell_angle_beta 90.00
_cell_angle_gamma 90.00
_cell_formula_units_Z 4
_cell_length_a 8.2975(16)
_cell_length_b 11.260(2)
_cell_length_c 21.170(4)
_cell_measurement_reflns_used 764
_cell_measurement_temperature 150(2)
_cell_measurement_theta_max 23.298
_cell_measurement_theta_min 2.642
_cell_volume 1977.9(6)
_computing_cell_refinement 'Bruker SMART'
_computing_data_collection 'Bruker SMART'
_computing_data_reduction 'Bruker SHELXTL'
_computing_molecular_graphics 'Bruker SHELXTL'
_computing_publication_material 'Bruker SHELXTL'
_computing_structure_refinement 'SHELXL-97 (Sheldrick, 1997)'
_computing_structure_solution 'SHELXS-97 (Sheldrick, 1990)'
_diffrn_ambient_temperature 150(2)
_diffrn_measured_fraction_theta_full 1.000
_diffrn_measured_fraction_theta_max 1.000
_diffrn_measurement_device_type 'Bruker Apex 2000 CCD area detector'
_diffrn_measurement_method 'phi and omega scans'
_diffrn_radiation_monochromator graphite
_diffrn_radiation_source 'fine-focus sealed tube'
_diffrn_radiation_type MoK\a
_diffrn_radiation_wavelength 0.71073
_diffrn_reflns_av_R_equivalents 0.0906
_diffrn_reflns_av_sigmaI/netI 0.0560
_diffrn_reflns_limit_h_max 10
_diffrn_reflns_limit_h_min -10
_diffrn_reflns_limit_k_max 13
_diffrn_reflns_limit_k_min -13
_diffrn_reflns_limit_l_max 25
_diffrn_reflns_limit_l_min -26
_diffrn_reflns_number 15528
_diffrn_reflns_theta_full 25.99
_diffrn_reflns_theta_max 25.99
_diffrn_reflns_theta_min 1.92
_exptl_absorpt_coefficient_mu 0.093
_exptl_absorpt_correction_T_max 0.962
_exptl_absorpt_correction_T_min 0.595
_exptl_absorpt_correction_type empirical
_exptl_absorpt_process_details
;
absorption correction based on 5746 reflections(SADABS);Rint 0.1032 before
correction and 0.0511 after.
;
_exptl_crystal_colour colourless
_exptl_crystal_density_diffrn 1.352
_exptl_crystal_density_method 'not measured'
_exptl_crystal_description plate
_exptl_crystal_F_000 848
_exptl_crystal_size_max 0.41
_exptl_crystal_size_mid 0.32
_exptl_crystal_size_min 0.11
_refine_diff_density_max 0.176
_refine_diff_density_min -0.184
_refine_diff_density_rms 0.043
_refine_ls_abs_structure_details 'Flack H D (1983), Acta Cryst. A39, 876-881'
_refine_ls_extinction_method none
_refine_ls_goodness_of_fit_ref 1.004
_refine_ls_hydrogen_treatment constr
_refine_ls_matrix_type full
_refine_ls_number_parameters 271
_refine_ls_number_reflns 2232
_refine_ls_number_restraints 0
_refine_ls_restrained_S_all 1.004
_refine_ls_R_factor_all 0.0508
_refine_ls_R_factor_gt 0.0407
_refine_ls_shift/su_max 0.000
_refine_ls_shift/su_mean 0.000
_refine_ls_structure_factor_coef Fsqd
_refine_ls_weighting_details 'calc w=1/[\s^2^(Fo^2^)+(0.0362P)^2^+0.0000P] where P=(Fo^2^+2Fc^2^)/3'
_refine_ls_weighting_scheme calc
_refine_ls_wR_factor_gt 0.0787
_refine_ls_wR_factor_ref 0.0819
_reflns_number_gt 1908
_reflns_number_total 2232
_reflns_threshold_expression >2sigma(I)
_cod_data_source_file c4ob01832j2.cif
_cod_data_source_block 14059
_cod_depositor_comments
;
The following automatic conversions were performed:

'_symmetry_cell_setting' value 'Orthorhombic' changed to
'orthorhombic' according to
/usr/data/users/saulius/crontab/automatic-downloads/rss-feeds/RSC/lib/dictionaries/cif_core.dic
dictionary named 'cif_core.dic' version 2.4.2 from 2011-04-26.

Automatic conversion script
Id: cif_fix_values 2827 2014-09-09 07:05:25Z andrius 

 Adding full bibliography for 7154086--7154091.cif.
;
_cod_original_cell_volume 1977.8(7)
_cod_original_sg_symbol_H-M P2(1)2(1)2(1)
_cod_database_code 7154086

loop_
_symmetry_equiv_pos_as_xyz
'x, y, z'
'-x+1/2, -y, z+1/2'
'-x, y+1/2, -z+1/2'
'x+1/2, -y+1/2, -z'

loop_
_atom_site_label
_atom_site_type_symbol
_atom_site_fract_x
_atom_site_fract_y
_atom_site_fract_z
_atom_site_U_iso_or_equiv
_atom_site_adp_type
_atom_site_occupancy
_atom_site_symmetry_multiplicity
_atom_site_calc_flag
_atom_site_refinement_flags
F1 F 0.18443(19) 0.94936(13) 0.94396(7) 0.0344(4) Uani 1 1 d .
O1 O 0.1434(2) 0.97510(16) 0.70668(8) 0.0325(5) Uani 1 1 d .
O2 O 0.5371(3) 1.01739(17) 0.87939(8) 0.0378(5) Uani 1 1 d .
N1 N 0.2643(2) 0.96578(18) 0.80405(9) 0.0226(5) Uani 1 1 d .
H1 H 0.2815 1.0095 0.8378 0.027 Uiso 1 1 calc R
N2 N 0.1069(2) 1.15425(18) 0.84848(9) 0.0227(5) Uani 1 1 d .
C1 C 0.1664(3) 1.0146(2) 0.75970(11) 0.0218(6) Uani 1 1 d .
C2 C 0.3419(3) 0.8548(2) 0.80334(11) 0.0193(5) Uani 1 1 d .
C3 C 0.3102(3) 0.7703(2) 0.75732(11) 0.0225(6) Uani 1 1 d .
H3 H 0.2408 0.7895 0.7232 0.027 Uiso 1 1 calc R
C4 C 0.3781(3) 0.6588(2) 0.76046(12) 0.0267(6) Uani 1 1 d .
H4 H 0.3566 0.6027 0.7280 0.032 Uiso 1 1 calc R
C5 C 0.4773(3) 0.6277(2) 0.81032(12) 0.0272(6) Uani 1 1 d .
H5 H 0.5213 0.5500 0.8130 0.033 Uiso 1 1 calc R
C6 C 0.5112(3) 0.7111(2) 0.85609(12) 0.0247(6) Uani 1 1 d .
H6 H 0.5791 0.6900 0.8904 0.030 Uiso 1 1 calc R
C7 C 0.4483(3) 0.8248(2) 0.85301(11) 0.0212(6) Uani 1 1 d .
C8 C 0.5087(3) 0.9170(2) 0.89832(12) 0.0235(6) Uani 1 1 d .
C9 C 0.5402(3) 0.8863(2) 0.96598(11) 0.0227(6) Uani 1 1 d .
C10 C 0.4601(3) 0.7957(2) 0.99701(12) 0.0260(6) Uani 1 1 d .
H10 H 0.3885 0.7455 0.9743 0.031 Uiso 1 1 calc R
C11 C 0.4840(4) 0.7780(3) 1.06128(12) 0.0333(7) Uani 1 1 d .
H11 H 0.4279 0.7163 1.0826 0.040 Uiso 1 1 calc R
C12 C 0.5891(4) 0.8500(3) 1.09408(13) 0.0350(7) Uani 1 1 d .
H12 H 0.6057 0.8377 1.1380 0.042 Uiso 1 1 calc R
C13 C 0.6703(4) 0.9398(2) 1.06325(13) 0.0343(7) Uani 1 1 d .
H13 H 0.7435 0.9887 1.0859 0.041 Uiso 1 1 calc R
C14 C 0.6454(3) 0.9589(2) 0.99973(12) 0.0274(6) Uani 1 1 d .
H14 H 0.7001 1.0218 0.9789 0.033 Uiso 1 1 calc R
C15 C 0.1387(3) 1.2818(2) 0.85414(12) 0.0293(6) Uani 1 1 d .
H15A H 0.2054 1.2992 0.8918 0.035 Uiso 1 1 calc R
H15B H 0.0370 1.3274 0.8569 0.035 Uiso 1 1 calc R
C16 C 0.2286(3) 1.3106(2) 0.79414(13) 0.0333(7) Uani 1 1 d .
H16A H 0.3426 1.2851 0.7967 0.040 Uiso 1 1 calc R
H16B H 0.2244 1.3967 0.7847 0.040 Uiso 1 1 calc R
C17 C 0.1366(3) 1.2389(2) 0.74504(11) 0.0275(6) Uani 1 1 d .
H17A H 0.2073 1.2171 0.7092 0.033 Uiso 1 1 calc R
H17B H 0.0432 1.2843 0.7287 0.033 Uiso 1 1 calc R
C18 C 0.0805(3) 1.1274(2) 0.78118(11) 0.0237(6) Uani 1 1 d .
H18 H -0.0378 1.1171 0.7740 0.028 Uiso 1 1 calc R
C19 C -0.0226(3) 1.1126(2) 0.88998(11) 0.0262(6) Uani 1 1 d .
H19A H -0.0498 1.0294 0.8791 0.031 Uiso 1 1 calc R
H19B H -0.1199 1.1618 0.8831 0.031 Uiso 1 1 calc R
C20 C 0.0257(3) 1.1192(2) 0.95802(11) 0.0241(6) Uani 1 1 d .
C21 C 0.1315(3) 1.0365(2) 0.98319(11) 0.0243(6) Uani 1 1 d .
C22 C 0.1837(3) 1.0371(2) 1.04461(12) 0.0289(6) Uani 1 1 d .
H22 H 0.2559 0.9782 1.0598 0.035 Uiso 1 1 calc R
C23 C 0.1277(3) 1.1265(2) 1.08388(12) 0.0314(7) Uani 1 1 d .
H23 H 0.1612 1.1290 1.1268 0.038 Uiso 1 1 calc R
C24 C 0.0240(4) 1.2115(3) 1.06119(12) 0.0341(7) Uani 1 1 d .
H24 H -0.0131 1.2730 1.0883 0.041 Uiso 1 1 calc R
C25 C -0.0264(4) 1.2076(2) 0.99902(12) 0.0304(7) Uani 1 1 d .
H25 H -0.0984 1.2668 0.9839 0.036 Uiso 1 1 calc R

loop_
_atom_site_aniso_label
_atom_site_aniso_U_11
_atom_site_aniso_U_22
_atom_site_aniso_U_33
_atom_site_aniso_U_23
_atom_site_aniso_U_13
_atom_site_aniso_U_12
F1 0.0398(10) 0.0292(9) 0.0342(9) -0.0021(7) 0.0036(8) 0.0063(8)
O1 0.0427(12) 0.0338(11) 0.0210(10) -0.0040(8) -0.0087(9) 0.0047(10)
O2 0.0539(14) 0.0279(12) 0.0314(11) 0.0064(9) -0.0101(10) -0.0137(10)
N1 0.0268(12) 0.0225(11) 0.0186(11) -0.0028(9) -0.0031(9) 0.0015(10)
N2 0.0246(12) 0.0233(12) 0.0202(11) -0.0028(9) 0.0003(9) -0.0004(10)
C1 0.0216(14) 0.0240(14) 0.0199(13) 0.0015(11) 0.0006(11) -0.0045(11)
C2 0.0193(13) 0.0186(13) 0.0201(13) 0.0008(10) 0.0052(11) -0.0012(11)
C3 0.0218(14) 0.0255(14) 0.0200(13) -0.0023(11) 0.0019(11) -0.0014(12)
C4 0.0314(16) 0.0239(15) 0.0247(14) -0.0073(11) 0.0065(12) -0.0028(13)
C5 0.0270(15) 0.0216(14) 0.0331(15) -0.0002(12) 0.0066(13) 0.0054(12)
C6 0.0218(14) 0.0281(16) 0.0242(14) 0.0036(11) -0.0002(12) 0.0012(12)
C7 0.0208(13) 0.0245(14) 0.0183(13) 0.0013(10) 0.0036(11) -0.0030(12)
C8 0.0200(14) 0.0244(15) 0.0261(14) -0.0013(11) -0.0009(12) 0.0001(11)
C9 0.0225(14) 0.0198(14) 0.0259(14) -0.0016(11) -0.0023(11) 0.0047(12)
C10 0.0292(16) 0.0234(14) 0.0254(14) -0.0028(11) -0.0024(12) 0.0021(12)
C11 0.0374(17) 0.0319(16) 0.0304(15) 0.0069(13) 0.0033(14) 0.0097(14)
C12 0.0472(19) 0.0365(18) 0.0213(14) -0.0030(13) -0.0060(13) 0.0197(15)
C13 0.0388(17) 0.0301(16) 0.0340(16) -0.0084(13) -0.0138(14) 0.0079(15)
C14 0.0277(15) 0.0240(14) 0.0304(15) -0.0003(12) -0.0053(12) 0.0017(13)
C15 0.0330(16) 0.0227(15) 0.0321(15) -0.0028(12) -0.0051(13) -0.0005(13)
C16 0.0324(16) 0.0286(16) 0.0390(17) 0.0069(13) -0.0004(13) -0.0037(13)
C17 0.0293(15) 0.0279(15) 0.0252(14) 0.0067(12) 0.0029(12) 0.0067(13)
C18 0.0222(14) 0.0271(15) 0.0218(13) 0.0026(11) -0.0019(11) 0.0026(12)
C19 0.0254(14) 0.0281(15) 0.0251(14) -0.0019(11) 0.0025(12) 0.0009(12)
C20 0.0214(14) 0.0272(15) 0.0237(13) -0.0001(11) 0.0051(11) -0.0016(13)
C21 0.0273(15) 0.0206(13) 0.0252(14) -0.0004(11) 0.0075(12) -0.0020(13)
C22 0.0303(15) 0.0288(15) 0.0276(15) 0.0060(12) -0.0004(12) -0.0048(13)
C23 0.0374(17) 0.0371(17) 0.0196(14) 0.0022(12) 0.0010(12) -0.0125(15)
C24 0.0415(17) 0.0319(16) 0.0290(15) -0.0081(12) 0.0130(14) -0.0048(15)
C25 0.0330(17) 0.0301(16) 0.0280(15) 0.0000(12) 0.0050(13) 0.0016(13)

loop_
_atom_type_symbol
_atom_type_description
_atom_type_scat_dispersion_real
_atom_type_scat_dispersion_imag
_atom_type_scat_source
C C 0.0033 0.0000 'International Tables Vol C Tables 4.2.6.8 and 6.1.1.4'
H H 0.0000 0.0000 'International Tables Vol C Tables 4.2.6.8 and 6.1.1.4'
N N 0.0061 0.0000 'International Tables Vol C Tables 4.2.6.8 and 6.1.1.4'
O O 0.0106 0.0000 'International Tables Vol C Tables 4.2.6.8 and 6.1.1.4'
F F 0.0171 0.0000 'International Tables Vol C Tables 4.2.6.8 and 6.1.1.4'

loop_
_geom_angle_atom_site_label_1
_geom_angle_atom_site_label_2
_geom_angle_atom_site_label_3
_geom_angle
C1 N1 C2 128.8(2)
C1 N1 H1 115.6
C2 N1 H1 115.6
C19 N2 C15 113.4(2)
C19 N2 C18 113.9(2)
C15 N2 C18 107.87(19)
O1 C1 N1 125.5(2)
O1 C1 C18 120.3(2)
N1 C1 C18 114.2(2)
C3 C2 N1 122.0(2)
C3 C2 C7 118.5(2)
N1 C2 C7 119.4(2)
C4 C3 C2 120.9(2)
C4 C3 H3 119.5
C2 C3 H3 119.5
C3 C4 C5 120.7(2)
C3 C4 H4 119.6
C5 C4 H4 119.6
C6 C5 C4 119.0(2)
C6 C5 H5 120.5
C4 C5 H5 120.5
C5 C6 C7 121.3(2)
C5 C6 H6 119.3
C7 C6 H6 119.3
C6 C7 C2 119.4(2)
C6 C7 C8 119.0(2)
C2 C7 C8 121.3(2)
O2 C8 C9 119.6(2)
O2 C8 C7 119.7(2)
C9 C8 C7 120.7(2)
C10 C9 C14 119.4(2)
C10 C9 C8 122.8(2)
C14 C9 C8 117.6(2)
C9 C10 C11 120.1(3)
C9 C10 H10 119.9
C11 C10 H10 119.9
C12 C11 C10 120.0(3)
C12 C11 H11 120.0
C10 C11 H11 120.0
C11 C12 C13 120.1(3)
C11 C12 H12 119.9
C13 C12 H12 119.9
C14 C13 C12 120.2(3)
C14 C13 H13 119.9
C12 C13 H13 119.9
C13 C14 C9 120.2(3)
C13 C14 H14 119.9
C9 C14 H14 119.9
N2 C15 C16 103.4(2)
N2 C15 H15A 111.1
C16 C15 H15A 111.1
N2 C15 H15B 111.1
C16 C15 H15B 111.1
H15A C15 H15B 109.1
C15 C16 C17 102.3(2)
C15 C16 H16A 111.3
C17 C16 H16A 111.3
C15 C16 H16B 111.3
C17 C16 H16B 111.3
H16A C16 H16B 109.2
C16 C17 C18 104.1(2)
C16 C17 H17A 110.9
C18 C17 H17A 110.9
C16 C17 H17B 110.9
C18 C17 H17B 110.9
H17A C17 H17B 108.9
N2 C18 C1 112.9(2)
N2 C18 C17 105.6(2)
C1 C18 C17 112.9(2)
N2 C18 H18 108.4
C1 C18 H18 108.4
C17 C18 H18 108.4
N2 C19 C20 111.4(2)
N2 C19 H19A 109.3
C20 C19 H19A 109.3
N2 C19 H19B 109.3
C20 C19 H19B 109.3
H19A C19 H19B 108.0
C21 C20 C25 116.0(2)
C21 C20 C19 120.4(2)
C25 C20 C19 123.6(2)
F1 C21 C22 118.8(2)
F1 C21 C20 117.1(2)
C22 C21 C20 124.2(2)
C21 C22 C23 117.8(3)
C21 C22 H22 121.1
C23 C22 H22 121.1
C24 C23 C22 120.4(3)
C24 C23 H23 119.8
C22 C23 H23 119.8
C23 C24 C25 120.0(3)
C23 C24 H24 120.0
C25 C24 H24 120.0
C24 C25 C20 121.6(3)
C24 C25 H25 119.2
C20 C25 H25 119.2

loop_
_geom_bond_atom_site_label_1
_geom_bond_atom_site_label_2
_geom_bond_distance
F1 C21 1.359(3)
O1 C1 1.222(3)
O2 C8 1.222(3)
N1 C1 1.358(3)
N1 C2 1.406(3)
N1 H1 0.8800
N2 C19 1.465(3)
N2 C15 1.465(3)
N2 C18 1.473(3)
C1 C18 1.526(3)
C2 C3 1.387(3)
C2 C7 1.414(3)
C3 C4 1.377(3)
C3 H3 0.9500
C4 C5 1.383(4)
C4 H4 0.9500
C5 C6 1.378(3)
C5 H5 0.9500
C6 C7 1.385(3)
C6 H6 0.9500
C7 C8 1.500(3)
C8 C9 1.497(3)
C9 C10 1.383(3)
C9 C14 1.394(3)
C10 C11 1.389(3)
C10 H10 0.9500
C11 C12 1.378(4)
C11 H11 0.9500
C12 C13 1.380(4)
C12 H12 0.9500
C13 C14 1.377(3)
C13 H13 0.9500
C14 H14 0.9500
C15 C16 1.508(4)
C15 H15A 0.9900
C15 H15B 0.9900
C16 C17 1.522(4)
C16 H16A 0.9900
C16 H16B 0.9900
C17 C18 1.542(3)
C17 H17A 0.9900
C17 H17B 0.9900
C18 H18 1.0000
C19 C20 1.497(3)
C19 H19A 0.9900
C19 H19B 0.9900
C20 C21 1.386(4)
C20 C25 1.390(3)
C21 C22 1.371(3)
C22 C23 1.385(4)
C22 H22 0.9500
C23 C24 1.374(4)
C23 H23 0.9500
C24 C25 1.382(4)
C24 H24 0.9500
C25 H25 0.9500

loop_
_geom_hbond_atom_site_label_D
_geom_hbond_atom_site_label_H
_geom_hbond_atom_site_label_A
_geom_hbond_distance_DH
_geom_hbond_distance_HA
_geom_hbond_distance_DA
_geom_hbond_angle_DHA
N1 H1 N2 0.88 2.19 2.663(3) 113.1
N1 H1 O2 0.88 2.30 2.830(3) 118.8
N1 H1 F1 0.88 2.48 3.041(3) 122.0

loop_
_geom_torsion_atom_site_label_1
_geom_torsion_atom_site_label_2
_geom_torsion_atom_site_label_3
_geom_torsion_atom_site_label_4
_geom_torsion
C2 N1 C1 O1 -9.4(4)
C2 N1 C1 C18 170.0(2)
C1 N1 C2 C3 -8.4(4)
C1 N1 C2 C7 175.6(2)
N1 C2 C3 C4 -174.8(2)
C7 C2 C3 C4 1.3(4)
C2 C3 C4 C5 1.2(4)
C3 C4 C5 C6 -1.8(4)
C4 C5 C6 C7 -0.1(4)
C5 C6 C7 C2 2.6(4)
C5 C6 C7 C8 -170.8(2)
C3 C2 C7 C6 -3.1(3)
N1 C2 C7 C6 173.0(2)
C3 C2 C7 C8 170.1(2)
N1 C2 C7 C8 -13.8(3)
C6 C7 C8 O2 137.3(3)
C2 C7 C8 O2 -36.0(4)
C6 C7 C8 C9 -40.5(3)
C2 C7 C8 C9 146.3(2)
O2 C8 C9 C10 155.1(3)
C7 C8 C9 C10 -27.2(4)
O2 C8 C9 C14 -19.7(4)
C7 C8 C9 C14 158.1(2)
C14 C9 C10 C11 0.3(4)
C8 C9 C10 C11 -174.3(2)
C9 C10 C11 C12 -0.7(4)
C10 C11 C12 C13 0.2(4)
C11 C12 C13 C14 0.7(4)
C12 C13 C14 C9 -1.1(4)
C10 C9 C14 C13 0.6(4)
C8 C9 C14 C13 175.5(2)
C19 N2 C15 C16 -161.1(2)
C18 N2 C15 C16 -34.0(3)
N2 C15 C16 C17 41.2(3)
C15 C16 C17 C18 -33.0(3)
C19 N2 C18 C1 -96.6(2)
C15 N2 C18 C1 136.6(2)
C19 N2 C18 C17 139.6(2)
C15 N2 C18 C17 12.8(3)
O1 C1 C18 N2 173.1(2)
N1 C1 C18 N2 -6.3(3)
O1 C1 C18 C17 -67.2(3)
N1 C1 C18 C17 113.3(2)
C16 C17 C18 N2 13.1(3)
C16 C17 C18 C1 -110.7(2)
C15 N2 C19 C20 -68.0(3)
C18 N2 C19 C20 168.2(2)
N2 C19 C20 C21 -75.3(3)
N2 C19 C20 C25 102.8(3)
C25 C20 C21 F1 -179.9(2)
C19 C20 C21 F1 -1.6(4)
C25 C20 C21 C22 0.8(4)
C19 C20 C21 C22 179.0(2)
F1 C21 C22 C23 -179.7(2)
C20 C21 C22 C23 -0.4(4)
C21 C22 C23 C24 -0.4(4)
C22 C23 C24 C25 0.6(4)
C23 C24 C25 C20 -0.2(4)
C21 C20 C25 C24 -0.5(4)
C19 C20 C25 C24 -178.7(3)
